data_7706069
loop_
_publ_author_name
'Yin, Kuan'
'Hua, Linyan'
'Qu, Liye'
'Yao, Quanyou'
'Wang, Yaorong'
'Yuan, Dan'
'You, Hongpeng'
'Yao, Yingming'

_publ_section_title
;
 Heterobimetallic rare earth metal-zinc catalysts for reactions of
 epoxides and CO<sub>2</sub> under ambient conditions.
;
_journal_issue 4
_journal_name_full 'Dalton transactions (Cambridge, England : 2003)'
_journal_page_first 1453
_journal_page_last 1464
_journal_paper_doi 10.1039/d0dt03772a
_journal_volume 50
_journal_year 2021
_chemical_formula_moiety 'C76 H120 La2 N2 O10, 2(C7 H8)'
_chemical_formula_sum 'C90 H136 La2 N2 O10'
_chemical_formula_weight 1683.82
_space_group_crystal_system orthorhombic
_space_group_IT_number 61
_space_group_name_Hall '-P 2ac 2ab'
_space_group_name_H-M_alt 'P b c a'
_atom_sites_solution_hydrogens geom
_atom_sites_solution_primary iterative
_audit_creation_date 2020-12-07
_audit_creation_method
;
Olex2 1.2
(compiled 2018.05.29 svn.r3508 for OlexSys, GUI svn.r5506)
;
_audit_update_record
;
2020-12-07 deposited with the CCDC.	2020-12-15 downloaded from the CCDC.
;
_cell_angle_alpha 90
_cell_angle_beta 90
_cell_angle_gamma 90
_cell_formula_units_Z 8
_cell_length_a 28.9251(15)
_cell_length_b 19.4673(10)
_cell_length_c 30.6233(16)
_cell_measurement_reflns_used 9950
_cell_measurement_temperature 120(2)
_cell_measurement_theta_max 27.51
_cell_measurement_theta_min 2.66
_cell_volume 17243.8(15)
_computing_cell_refinement 'Bruker SAINT'
_computing_data_collection 'Bruker APEX2'
_computing_data_reduction 'Bruker SAINT'
_computing_molecular_graphics 'Olex2 (Dolomanov et al., 2009)'
_computing_publication_material 'Olex2 (Dolomanov et al., 2009)'
_computing_structure_refinement 'ShelXL (Sheldrick, 2015)'
_computing_structure_solution 'olex2.solve (Bourhis et al., 2015)'
_diffrn_ambient_temperature 120.01
_diffrn_measured_fraction_theta_full 0.999
_diffrn_measured_fraction_theta_max 0.999
_diffrn_measurement_device_type 'Bruker APEX-II CCD'
_diffrn_measurement_method '\f and \w scans'
_diffrn_radiation_type MoK\a
_diffrn_radiation_wavelength 0.71073
_diffrn_reflns_av_R_equivalents 0.0633
_diffrn_reflns_av_unetI/netI 0.0276
_diffrn_reflns_Laue_measured_fraction_full 0.999
_diffrn_reflns_Laue_measured_fraction_max 0.999
_diffrn_reflns_limit_h_max 36
_diffrn_reflns_limit_h_min -36
_diffrn_reflns_limit_k_max 24
_diffrn_reflns_limit_k_min -24
_diffrn_reflns_limit_l_max 38
_diffrn_reflns_limit_l_min -38
_diffrn_reflns_number 221409
_diffrn_reflns_point_group_measured_fraction_full 0.999
_diffrn_reflns_point_group_measured_fraction_max 0.999
_diffrn_reflns_theta_full 25.242
_diffrn_reflns_theta_max 26.372
_diffrn_reflns_theta_min 2.092
_exptl_absorpt_coefficient_mu 1.034
_exptl_absorpt_correction_T_max 0.9037
_exptl_absorpt_correction_T_min 0.8199
_exptl_absorpt_correction_type multi-scan
_exptl_crystal_colour 'clear light colourless'
_exptl_crystal_colour_lustre clear
_exptl_crystal_colour_modifier light
_exptl_crystal_colour_primary colourless
_exptl_crystal_density_diffrn 1.297
_exptl_crystal_density_method 'not measured'
_exptl_crystal_description block
_exptl_crystal_F_000 7072
_exptl_crystal_size_max 0.2
_exptl_crystal_size_mid 0.1
_exptl_crystal_size_min 0.1
_refine_diff_density_max 1.686
_refine_diff_density_min -0.892
_refine_diff_density_rms 0.085
_refine_ls_extinction_method none
_refine_ls_goodness_of_fit_ref 1.109
_refine_ls_hydrogen_treatment constr
_refine_ls_matrix_type full
_refine_ls_number_parameters 921
_refine_ls_number_reflns 17626
_refine_ls_number_restraints 12
_refine_ls_restrained_S_all 1.112
_refine_ls_R_factor_all 0.0465
_refine_ls_R_factor_gt 0.0375
_refine_ls_shift/su_max 0.005
_refine_ls_shift/su_mean 0.000
_refine_ls_structure_factor_coef Fsqd
_refine_ls_weighting_details 'w=1/[\s^2^(Fo^2^)+(0.0257P)^2^+46.1555P] where P=(Fo^2^+2Fc^2^)/3'
_refine_ls_weighting_scheme calc
_refine_ls_wR_factor_gt 0.0830
_refine_ls_wR_factor_ref 0.0867
_reflns_Friedel_coverage 0.000
_reflns_number_gt 15361
_reflns_number_total 17626
_reflns_threshold_expression 'I > 2\s(I)'
_cod_data_source_file d0dt03772a2.cif
_cod_data_source_block mo_b170427f_0ma
_cod_depositor_comments 'Adding full bibliography for 7706065--7706075.cif.'
_cod_database_code 7706069
_shelx_shelxl_version_number 2016/4
_shelx_space_group_comment
;
The symmetry employed for this shelxl refinement is uniquely defined
by the following loop, which should always be used as a source of
symmetry information in preference to the above space-group names.
They are only intended as comments.
;
_shelx_estimated_absorpt_t_max 0.904
_shelx_estimated_absorpt_t_min 0.820
_olex2_refinement_description
;
1. Fixed Uiso
 At 1.2 times of:
  All C(H) groups, All C(H,H) groups
 At 1.5 times of:
  All C(H,H,H) groups
2. Restrained distances
 C7S-C4S = C7SA-C4SA
 1.51 with sigma of 0.02
 C7SA-C3SA \\sim C7SA-C5SA
 with sigma of 0.02
 C7S-C3S \\sim C7S-C5S
 with sigma of 0.02
3. Restrained planarity
 C1S, C2S, C3S, C4S, C5S, C6S, C7S
 with sigma of 0.01
 C1SA, C2SA, C3SA, C4SA, C5SA, C6SA, C7SA
 with sigma of 0.01
4. Uiso/Uaniso restraints and constraints
Uiso(C1S) = Uiso(C2S) = Uiso(C3S) = Uiso(C4S) = Uiso(C5S) = Uiso(C6S) =
Uiso(C7S)
Uiso(C1SA) = Uiso(C2SA) = Uiso(C3SA) = Uiso(C4SA) = Uiso(C5SA) = Uiso(C6SA) =
Uiso(C7SA)
5. Others
 Fixed Sof: C1S(0.5) H1S(0.5) C2S(0.5) H2S(0.5) C3S(0.5) H3S(0.5) C4S(0.5)
 C5S(0.5) H5S(0.5) C6S(0.5) H6S(0.5) C7S(0.5) H7SA(0.5) H7SB(0.5) H7SC(0.5)
 C6SA(0.5) H6SA(0.5) C1SA(0.5) H1SA(0.5) C2SA(0.5) H2SA(0.5) C3SA(0.5)
 H3SA(0.5) C4SA(0.50382) C5SA(0.5) H5SA(0.5) C7SA(0.5) H7SD(0.5) H7SE(0.5)
 H7SF(0.5)
6.a Secondary CH2 refined with riding coordinates:
 C1(H1A,H1B), C2(H2A,H2B), C3(H3A,H3B), C4(H4A,H4B), C11(H11A,H11B), C26(H26A,
 H26B), C35(H35A,H35B), C36(H36A,H36B), C37(H37A,H37B), C38(H38A,H38B),
 C39(H39A,H39B), C40(H40A,H40B), C41(H41A,H41B), C42(H42A,H42B), C49(H49A,H49B),
  C64(H64A,H64B), C73(H73A,H73B), C74(H74A,H74B), C75(H75A,H75B), C76(H76A,H76B)
6.b Aromatic/amide H refined with riding coordinates:
 C7(H7), C9(H9), C22(H22), C24(H24), C45(H45), C47(H47), C60(H60), C62(H62),
 C78(H78), C79(H79), C80(H80), C81(H81), C82(H82), C1S(H1S), C2S(H2S), C3S(H3S),
  C5S(H5S), C6S(H6S), C6SA(H6SA), C1SA(H1SA), C2SA(H2SA), C3SA(H3SA), C5SA(H5SA)
6.c Fitted hexagon refined as free rotating group:
 C1S(C2S,C3S,C4S,C5S,C6S), C6SA(C1SA,C2SA,C3SA,C4SA,C5SA)
6.d Idealised Me refined as rotating group:
 C13(H13A,H13B,H13C), C14(H14A,H14B,H14C), C15(H15A,H15B,H15C), C17(H17A,H17B,
 H17C), C18(H18A,H18B,H18C), C19(H19A,H19B,H19C), C28(H28A,H28B,H28C), C29(H29A,
 H29B,H29C), C30(H30A,H30B,H30C), C32(H32A,H32B,H32C), C33(H33A,H33B,H33C),
 C34(H34A,H34B,H34C), C51(H51A,H51B,H51C), C52(H52A,H52B,H52C), C53(H53A,H53B,
 H53C), C55(H55A,H55B,H55C), C56(H56A,H56B,H56C), C57(H57A,H57B,H57C), C66(H66A,
 H66B,H66C), C67(H67A,H67B,H67C), C68(H68A,H68B,H68C), C70(H70A,H70B,H70C),
 C71(H71A,H71B,H71C), C72(H72A,H72B,H72C), C83(H83A,H83B,H83C), C7S(H7SA,H7SB,
 H7SC), C7SA(H7SD,H7SE,H7SF)
;
_olex2_submission_special_instructions 'No special instructions were received'

loop_
_space_group_symop_operation_xyz
'x, y, z'
'-x+1/2, -y, z+1/2'
'-x, y+1/2, -z+1/2'
'x+1/2, -y+1/2, -z'
'-x, -y, -z'
'x-1/2, y, -z-1/2'
'x, -y-1/2, z-1/2'
'-x-1/2, y-1/2, z'

loop_
_atom_site_label
_atom_site_type_symbol
_atom_site_fract_x
_atom_site_fract_y
_atom_site_fract_z
_atom_site_U_iso_or_equiv
_atom_site_adp_type
_atom_site_occupancy
_atom_site_site_symmetry_order
_atom_site_calc_flag
_atom_site_refinement_flags_posn
_atom_site_refinement_flags_adp
_atom_site_refinement_flags_occupancy
_atom_site_disorder_assembly
_atom_site_disorder_group
La1 La 0.40201(2) 0.47006(2) 0.59744(2) 0.01306(5) Uani 1 1 d . . . . .
La2 La 0.38994(2) 0.27085(2) 0.62374(2) 0.01386(5) Uani 1 1 d . . . . .
N1 N 0.41485(9) 0.59340(13) 0.55429(8) 0.0156(5) Uani 1 1 d . . . . .
N2 N 0.38853(9) 0.14922(13) 0.67115(8) 0.0174(5) Uani 1 1 d . . . . .
O1 O 0.46678(7) 0.52207(11) 0.62578(7) 0.0188(5) Uani 1 1 d . . . . .
O2 O 0.33414(8) 0.48914(11) 0.55903(7) 0.0205(5) Uani 1 1 d . . . . .
O3 O 0.43752(8) 0.46430(11) 0.51794(7) 0.0169(5) Uani 1 1 d . . . . .
O4 O 0.40812(8) 0.35518(11) 0.56752(7) 0.0188(5) Uani 1 1 d . . . . .
O5 O 0.32028(8) 0.26729(11) 0.66237(7) 0.0218(5) Uani 1 1 d . . . . .
O6 O 0.44964(8) 0.20341(11) 0.59729(7) 0.0201(5) Uani 1 1 d . . . . .
O7 O 0.43701(9) 0.26841(12) 0.69572(8) 0.0258(5) Uani 1 1 d . . . . .
O8 O 0.40199(8) 0.38467(11) 0.65493(7) 0.0191(5) Uani 1 1 d . . . . .
O9 O 0.35518(8) 0.54955(12) 0.65002(8) 0.0247(5) Uani 1 1 d . . . . .
O10 O 0.33691(9) 0.20886(13) 0.56792(8) 0.0317(6) Uani 1 1 d . . . . .
C1 C 0.44501(11) 0.58613(16) 0.51599(10) 0.0189(7) Uani 1 1 d . . . . .
H1A H 0.477580 0.584737 0.525894 0.023 Uiso 1 1 calc R . . . .
H1B H 0.441293 0.627092 0.497152 0.023 Uiso 1 1 calc R . . . .
C2 C 0.43521(11) 0.52280(16) 0.48932(10) 0.0182(6) Uani 1 1 d . . . . .
H2A H 0.404110 0.526001 0.475969 0.022 Uiso 1 1 calc R . . . .
H2B H 0.458301 0.518231 0.465640 0.022 Uiso 1 1 calc R . . . .
C3 C 0.42154(12) 0.40277(16) 0.49604(10) 0.0190(7) Uani 1 1 d . . . . .
H3A H 0.438836 0.395716 0.468504 0.023 Uiso 1 1 calc R . . . .
H3B H 0.388221 0.406629 0.489061 0.023 Uiso 1 1 calc R . . . .
C4 C 0.42978(12) 0.34401(16) 0.52674(10) 0.0202(7) Uani 1 1 d . . . . .
H4A H 0.417629 0.301195 0.513607 0.024 Uiso 1 1 calc R . . . .
H4B H 0.463445 0.338158 0.531222 0.024 Uiso 1 1 calc R . . . .
C5 C 0.49746(11) 0.57263(16) 0.62171(10) 0.0166(6) Uani 1 1 d . . . . .
C6 C 0.54278(11) 0.56841(16) 0.63949(10) 0.0158(6) Uani 1 1 d . . . . .
C7 C 0.57233(11) 0.62389(16) 0.63331(10) 0.0183(7) Uani 1 1 d . . . . .
H7 H 0.602628 0.620904 0.645125 0.022 Uiso 1 1 calc R . . . .
C8 C 0.56029(11) 0.68388(16) 0.61080(10) 0.0177(7) Uani 1 1 d . . . . .
C9 C 0.51588(11) 0.68718(16) 0.59435(10) 0.0176(6) Uani 1 1 d . . . . .
H9 H 0.506354 0.727119 0.578963 0.021 Uiso 1 1 calc R . . . .
C10 C 0.48456(11) 0.63298(15) 0.59985(10) 0.0158(6) Uani 1 1 d . . . . .
C11 C 0.43528(11) 0.64416(16) 0.58566(10) 0.0175(6) Uani 1 1 d . . . . .
H11A H 0.415668 0.644800 0.612153 0.021 Uiso 1 1 calc R . . . .
H11B H 0.433240 0.690295 0.572197 0.021 Uiso 1 1 calc R . . . .
C12 C 0.55792(11) 0.50600(16) 0.66663(10) 0.0187(7) Uani 1 1 d . . . . .
C13 C 0.52660(12) 0.50101(19) 0.70728(11) 0.0260(8) Uani 1 1 d . . . . .
H13A H 0.494155 0.499547 0.698123 0.039 Uiso 1 1 calc GR . . . .
H13B H 0.531666 0.541176 0.725967 0.039 Uiso 1 1 calc GR . . . .
H13C H 0.534098 0.459135 0.723571 0.039 Uiso 1 1 calc GR . . . .
C14 C 0.55418(13) 0.44026(17) 0.63948(12) 0.0251(7) Uani 1 1 d . . . . .
H14A H 0.522206 0.434321 0.629592 0.038 Uiso 1 1 calc GR . . . .
H14B H 0.563270 0.400773 0.657372 0.038 Uiso 1 1 calc GR . . . .
H14C H 0.574670 0.443586 0.614079 0.038 Uiso 1 1 calc GR . . . .
C15 C 0.60793(12) 0.51138(17) 0.68260(12) 0.0246(7) Uani 1 1 d . . . . .
H15A H 0.615880 0.470188 0.699396 0.037 Uiso 1 1 calc GR . . . .
H15B H 0.611239 0.552055 0.701203 0.037 Uiso 1 1 calc GR . . . .
H15C H 0.628699 0.515356 0.657445 0.037 Uiso 1 1 calc GR . . . .
C16 C 0.59588(12) 0.74163(17) 0.60582(11) 0.0206(7) Uani 1 1 d . . . . .
C17 C 0.63814(12) 0.71457(18) 0.58116(11) 0.0257(8) Uani 1 1 d . . . . .
H17A H 0.651070 0.675088 0.596812 0.038 Uiso 1 1 calc GR . . . .
H17B H 0.661506 0.750895 0.579163 0.038 Uiso 1 1 calc GR . . . .
H17C H 0.628915 0.700413 0.551713 0.038 Uiso 1 1 calc GR . . . .
C18 C 0.61147(14) 0.76636(18) 0.65134(12) 0.0297(8) Uani 1 1 d . . . . .
H18A H 0.584441 0.781473 0.668077 0.045 Uiso 1 1 calc GR . . . .
H18B H 0.633102 0.804760 0.648096 0.045 Uiso 1 1 calc GR . . . .
H18C H 0.626760 0.728560 0.666766 0.045 Uiso 1 1 calc GR . . . .
C19 C 0.57628(13) 0.80302(17) 0.58052(12) 0.0257(8) Uani 1 1 d . . . . .
H19A H 0.566902 0.788099 0.551268 0.039 Uiso 1 1 calc GR . . . .
H19B H 0.600017 0.838733 0.578035 0.039 Uiso 1 1 calc GR . . . .
H19C H 0.549408 0.821474 0.596077 0.039 Uiso 1 1 calc GR . . . .
C20 C 0.31865(11) 0.52034(16) 0.52317(10) 0.0169(6) Uani 1 1 d . . . . .
C21 C 0.28326(11) 0.49263(16) 0.49640(11) 0.0185(7) Uani 1 1 d . . . . .
C22 C 0.27101(11) 0.52868(17) 0.45874(11) 0.0217(7) Uani 1 1 d . . . . .
H22 H 0.247978 0.509366 0.440342 0.026 Uiso 1 1 calc R . . . .
C23 C 0.29038(12) 0.59099(18) 0.44648(11) 0.0240(7) Uani 1 1 d . . . . .
C24 C 0.32387(12) 0.61809(17) 0.47398(11) 0.0218(7) Uani 1 1 d . . . . .
H24 H 0.337825 0.660711 0.466587 0.026 Uiso 1 1 calc R . . . .
C25 C 0.33763(11) 0.58493(16) 0.51193(10) 0.0182(7) Uani 1 1 d . . . . .
C26 C 0.36887(11) 0.62257(16) 0.54306(11) 0.0198(7) Uani 1 1 d . . . . .
H26A H 0.374148 0.669007 0.530863 0.024 Uiso 1 1 calc R . . . .
H26B H 0.351643 0.628660 0.570722 0.024 Uiso 1 1 calc R . . . .
C27 C 0.25870(12) 0.42557(18) 0.50886(12) 0.0251(7) Uani 1 1 d . . . . .
C28 C 0.29262(15) 0.36535(19) 0.50770(16) 0.0403(10) Uani 1 1 d . . . . .
H28A H 0.306449 0.362034 0.478561 0.060 Uiso 1 1 calc GR . . . .
H28B H 0.276144 0.322647 0.514404 0.060 Uiso 1 1 calc GR . . . .
H28C H 0.317021 0.372771 0.529401 0.060 Uiso 1 1 calc GR . . . .
C29 C 0.23728(13) 0.4323(2) 0.55459(12) 0.0335(9) Uani 1 1 d . . . . .
H29A H 0.222608 0.388806 0.562760 0.050 Uiso 1 1 calc GR . . . .
H29B H 0.214041 0.468949 0.554402 0.050 Uiso 1 1 calc GR . . . .
H29C H 0.261542 0.443512 0.575766 0.050 Uiso 1 1 calc GR . . . .
C30 C 0.21908(14) 0.4077(2) 0.47737(13) 0.0372(10) Uani 1 1 d . . . . .
H30A H 0.231259 0.403640 0.447617 0.056 Uiso 1 1 calc GR . . . .
H30B H 0.195673 0.444060 0.478291 0.056 Uiso 1 1 calc GR . . . .
H30C H 0.205057 0.363989 0.486128 0.056 Uiso 1 1 calc GR . . . .
C31 C 0.27592(13) 0.6311(2) 0.40552(12) 0.0313(8) Uani 1 1 d . . . . .
C32 C 0.31695(15) 0.6361(2) 0.37409(12) 0.0381(10) Uani 1 1 d . . . . .
H32A H 0.342994 0.658376 0.388890 0.057 Uiso 1 1 calc GR . . . .
H32B H 0.308044 0.663304 0.348499 0.057 Uiso 1 1 calc GR . . . .
H32C H 0.326088 0.589922 0.364758 0.057 Uiso 1 1 calc GR . . . .
C33 C 0.26175(16) 0.7042(2) 0.41861(14) 0.0463(12) Uani 1 1 d . . . . .
H33A H 0.238215 0.701981 0.441591 0.069 Uiso 1 1 calc GR . . . .
H33B H 0.249107 0.728129 0.393126 0.069 Uiso 1 1 calc GR . . . .
H33C H 0.288858 0.729040 0.429470 0.069 Uiso 1 1 calc GR . . . .
C34 C 0.2349(2) 0.5977(3) 0.38227(17) 0.074(2) Uani 1 1 d . . . . .
H34A H 0.244065 0.552540 0.371045 0.111 Uiso 1 1 calc GR . . . .
H34B H 0.224955 0.626888 0.357956 0.111 Uiso 1 1 calc GR . . . .
H34C H 0.209244 0.592116 0.402924 0.111 Uiso 1 1 calc GR . . . .
C35 C 0.30795(12) 0.57299(18) 0.64813(12) 0.0267(8) Uani 1 1 d . . . . .
H35A H 0.288460 0.547632 0.669259 0.032 Uiso 1 1 calc R . . . .
H35B H 0.295034 0.566725 0.618458 0.032 Uiso 1 1 calc R . . . .
C36 C 0.31043(13) 0.64832(19) 0.65986(13) 0.0308(8) Uani 1 1 d . . . . .
H36A H 0.281836 0.663438 0.674808 0.037 Uiso 1 1 calc R . . . .
H36B H 0.315183 0.676926 0.633511 0.037 Uiso 1 1 calc R . . . .
C37 C 0.35232(14) 0.6527(2) 0.69061(14) 0.0411(10) Uani 1 1 d . . . . .
H37A H 0.374314 0.688316 0.680604 0.049 Uiso 1 1 calc R . . . .
H37B H 0.342426 0.663626 0.720770 0.049 Uiso 1 1 calc R . . . .
C38 C 0.37419(14) 0.5818(2) 0.68850(12) 0.0374(10) Uani 1 1 d . . . . .
H38A H 0.408236 0.585486 0.686180 0.045 Uiso 1 1 calc R . . . .
H38B H 0.366474 0.554910 0.714950 0.045 Uiso 1 1 calc R . . . .
C39 C 0.41159(12) 0.15614(17) 0.71391(11) 0.0218(7) Uani 1 1 d . . . . .
H39A H 0.443433 0.137803 0.711775 0.026 Uiso 1 1 calc R . . . .
H39B H 0.394705 0.128425 0.735830 0.026 Uiso 1 1 calc R . . . .
C40 C 0.41354(13) 0.23034(18) 0.72912(11) 0.0263(8) Uani 1 1 d . . . . .
H40A H 0.381913 0.248567 0.733444 0.032 Uiso 1 1 calc R . . . .
H40B H 0.430518 0.233755 0.757104 0.032 Uiso 1 1 calc R . . . .
C41 C 0.45261(13) 0.33656(18) 0.70781(12) 0.0285(8) Uani 1 1 d . . . . .
H41A H 0.480635 0.348433 0.690854 0.034 Uiso 1 1 calc R . . . .
H41B H 0.460774 0.337256 0.739199 0.034 Uiso 1 1 calc R . . . .
C42 C 0.41566(13) 0.38840(18) 0.69911(11) 0.0261(8) Uani 1 1 d . . . . .
H42A H 0.388740 0.379409 0.718235 0.031 Uiso 1 1 calc R . . . .
H42B H 0.427415 0.435041 0.705657 0.031 Uiso 1 1 calc R . . . .
C43 C 0.29883(11) 0.23794(16) 0.69583(10) 0.0179(6) Uani 1 1 d . . . . .
C44 C 0.26535(11) 0.27189(17) 0.72187(11) 0.0198(7) Uani 1 1 d . . . . .
C45 C 0.24604(11) 0.23619(17) 0.75703(10) 0.0196(7) Uani 1 1 d . . . . .
H45 H 0.224053 0.259441 0.774708 0.024 Uiso 1 1 calc R . . . .
C46 C 0.25715(11) 0.16822(17) 0.76779(10) 0.0192(7) Uani 1 1 d . . . . .
C47 C 0.28936(11) 0.13587(17) 0.74119(11) 0.0205(7) Uani 1 1 d . . . . .
H47 H 0.297838 0.089762 0.747449 0.025 Uiso 1 1 calc R . . . .
C48 C 0.30958(11) 0.16864(16) 0.70580(11) 0.0194(7) Uani 1 1 d . . . . .
C49 C 0.33960(11) 0.12776(16) 0.67543(11) 0.0207(7) Uani 1 1 d . . . . .
H49A H 0.339120 0.079320 0.685263 0.025 Uiso 1 1 calc R . . . .
H49B H 0.325377 0.129134 0.646041 0.025 Uiso 1 1 calc R . . . .
C50 C 0.24929(12) 0.34506(17) 0.71080(12) 0.0244(7) Uani 1 1 d . . . . .
C51 C 0.22792(14) 0.3455(2) 0.66477(13) 0.0361(9) Uani 1 1 d . . . . .
H51A H 0.201086 0.314789 0.664116 0.054 Uiso 1 1 calc GR . . . .
H51B H 0.250935 0.329731 0.643528 0.054 Uiso 1 1 calc GR . . . .
H51C H 0.218139 0.392266 0.657351 0.054 Uiso 1 1 calc GR . . . .
C52 C 0.29046(14) 0.39518(18) 0.71294(15) 0.0372(10) Uani 1 1 d . . . . .
H52A H 0.279530 0.442082 0.707595 0.056 Uiso 1 1 calc GR . . . .
H52B H 0.313288 0.382642 0.690671 0.056 Uiso 1 1 calc GR . . . .
H52C H 0.304759 0.392694 0.741908 0.056 Uiso 1 1 calc GR . . . .
C53 C 0.21254(14) 0.37207(19) 0.74244(13) 0.0324(9) Uani 1 1 d . . . . .
H53A H 0.185647 0.341463 0.741987 0.049 Uiso 1 1 calc GR . . . .
H53B H 0.203088 0.418339 0.733543 0.049 Uiso 1 1 calc GR . . . .
H53C H 0.225379 0.373684 0.772038 0.049 Uiso 1 1 calc GR . . . .
C54 C 0.23655(12) 0.13012(17) 0.80699(11) 0.0221(7) Uani 1 1 d . . . . .
C55 C 0.19422(12) 0.16695(19) 0.82565(12) 0.0280(8) Uani 1 1 d . . . . .
H55A H 0.203264 0.212592 0.836100 0.042 Uiso 1 1 calc GR . . . .
H55B H 0.181585 0.140182 0.849985 0.042 Uiso 1 1 calc GR . . . .
H55C H 0.170691 0.171667 0.802821 0.042 Uiso 1 1 calc GR . . . .
C56 C 0.22185(13) 0.05719(19) 0.79361(12) 0.0304(8) Uani 1 1 d . . . . .
H56A H 0.201415 0.059674 0.768135 0.046 Uiso 1 1 calc GR . . . .
H56B H 0.205433 0.035294 0.817898 0.046 Uiso 1 1 calc GR . . . .
H56C H 0.249339 0.030122 0.786272 0.046 Uiso 1 1 calc GR . . . .
C57 C 0.27349(14) 0.1254(2) 0.84290(12) 0.0346(9) Uani 1 1 d . . . . .
H57A H 0.300321 0.100064 0.831828 0.052 Uiso 1 1 calc GR . . . .
H57B H 0.260683 0.101328 0.868277 0.052 Uiso 1 1 calc GR . . . .
H57C H 0.283033 0.171752 0.851513 0.052 Uiso 1 1 calc GR . . . .
C58 C 0.47917(11) 0.15575(16) 0.61159(10) 0.0182(7) Uani 1 1 d . . . . .
C59 C 0.52697(11) 0.15678(16) 0.60180(10) 0.0179(6) Uani 1 1 d . . . . .
C60 C 0.55474(11) 0.10578(16) 0.61983(11) 0.0200(7) Uani 1 1 d . . . . .
H60 H 0.586986 0.107594 0.614065 0.024 Uiso 1 1 calc R . . . .
C61 C 0.53841(11) 0.05226(16) 0.64576(10) 0.0191(7) Uani 1 1 d . . . . .
C62 C 0.49144(12) 0.05138(16) 0.65396(11) 0.0206(7) Uani 1 1 d . . . . .
H62 H 0.478982 0.015810 0.671642 0.025 Uiso 1 1 calc R . . . .
C63 C 0.46181(11) 0.10115(16) 0.63706(11) 0.0190(7) Uani 1 1 d . . . . .
C64 C 0.41093(11) 0.09461(16) 0.64402(11) 0.0211(7) Uani 1 1 d . . . . .
H64A H 0.404858 0.049628 0.657971 0.025 Uiso 1 1 calc R . . . .
H64B H 0.395697 0.094066 0.615072 0.025 Uiso 1 1 calc R . . . .
C65 C 0.54736(12) 0.21218(17) 0.57191(11) 0.0216(7) Uani 1 1 d . . . . .
C66 C 0.54030(13) 0.28346(17) 0.59249(11) 0.0273(8) Uani 1 1 d . . . . .
H66A H 0.507144 0.292782 0.595334 0.041 Uiso 1 1 calc GR . . . .
H66B H 0.554507 0.318494 0.573831 0.041 Uiso 1 1 calc GR . . . .
H66C H 0.554761 0.284548 0.621425 0.041 Uiso 1 1 calc GR . . . .
C67 C 0.52346(13) 0.20825(18) 0.52713(11) 0.0263(8) Uani 1 1 d . . . . .
H67A H 0.530670 0.164136 0.513303 0.039 Uiso 1 1 calc GR . . . .
H67B H 0.534533 0.245803 0.508566 0.039 Uiso 1 1 calc GR . . . .
H67C H 0.489935 0.212303 0.530993 0.039 Uiso 1 1 calc GR . . . .
C68 C 0.59918(13) 0.2022(2) 0.56408(14) 0.0351(9) Uani 1 1 d . . . . .
H68A H 0.615692 0.205101 0.591961 0.053 Uiso 1 1 calc GR . . . .
H68B H 0.610500 0.238099 0.544349 0.053 Uiso 1 1 calc GR . . . .
H68C H 0.604541 0.157023 0.550901 0.053 Uiso 1 1 calc GR . . . .
C69 C 0.57140(12) -0.00101(17) 0.66534(11) 0.0218(7) Uani 1 1 d . . . . .
C70 C 0.60878(13) -0.02123(19) 0.63226(13) 0.0323(9) Uani 1 1 d . . . . .
H70A H 0.594104 -0.038058 0.605475 0.048 Uiso 1 1 calc GR . . . .
H70B H 0.628249 -0.057486 0.644696 0.048 Uiso 1 1 calc GR . . . .
H70C H 0.627889 0.018947 0.625461 0.048 Uiso 1 1 calc GR . . . .
C71 C 0.54588(13) -0.06636(18) 0.67958(13) 0.0306(8) Uani 1 1 d . . . . .
H71A H 0.523295 -0.054878 0.702288 0.046 Uiso 1 1 calc GR . . . .
H71B H 0.568195 -0.099597 0.691143 0.046 Uiso 1 1 calc GR . . . .
H71C H 0.529860 -0.086361 0.654414 0.046 Uiso 1 1 calc GR . . . .
C72 C 0.59446(14) 0.0291(2) 0.70598(13) 0.0335(9) Uani 1 1 d . . . . .
H72A H 0.611839 0.070447 0.697910 0.050 Uiso 1 1 calc GR . . . .
H72B H 0.615602 -0.004849 0.718579 0.050 Uiso 1 1 calc GR . . . .
H72C H 0.570727 0.041140 0.727507 0.050 Uiso 1 1 calc GR . . . .
C73 C 0.35404(16) 0.1760(2) 0.52893(13) 0.0437(11) Uani 1 1 d . . . . .
H73A H 0.386930 0.163077 0.532468 0.052 Uiso 1 1 calc R . . . .
H73B H 0.351174 0.207036 0.503474 0.052 Uiso 1 1 calc R . . . .
C74 C 0.32465(19) 0.1133(3) 0.52288(18) 0.0637(15) Uani 1 1 d . . . . .
H74A H 0.342092 0.071388 0.530807 0.076 Uiso 1 1 calc R . . . .
H74B H 0.314381 0.109329 0.492142 0.076 Uiso 1 1 calc R . . . .
C75 C 0.2839(2) 0.1228(3) 0.5526(2) 0.0709(17) Uani 1 1 d . . . . .
H75A H 0.254634 0.117051 0.536356 0.085 Uiso 1 1 calc R . . . .
H75B H 0.284778 0.088878 0.576737 0.085 Uiso 1 1 calc R . . . .
C76 C 0.28801(14) 0.1941(2) 0.57006(15) 0.0388(10) Uani 1 1 d . . . . .
H76A H 0.270186 0.226833 0.551908 0.047 Uiso 1 1 calc R . . . .
H76B H 0.276686 0.196668 0.600520 0.047 Uiso 1 1 calc R . . . .
C77 C 0.56861(14) 0.3152(2) 0.78344(14) 0.0350(9) Uani 1 1 d . . . . .
C78 C 0.58002(15) 0.2954(2) 0.74139(14) 0.0405(10) Uani 1 1 d . . . . .
H78 H 0.599309 0.324112 0.724155 0.049 Uiso 1 1 calc R . . . .
C79 C 0.56372(16) 0.2343(3) 0.72410(14) 0.0456(11) Uani 1 1 d . . . . .
H79 H 0.571724 0.221510 0.695142 0.055 Uiso 1 1 calc R . . . .
C80 C 0.53582(15) 0.1920(2) 0.74894(15) 0.0418(10) Uani 1 1 d . . . . .
H80 H 0.524895 0.149870 0.737197 0.050 Uiso 1 1 calc R . . . .
C81 C 0.52392(14) 0.2110(2) 0.79063(15) 0.0394(10) Uani 1 1 d . . . . .
H81 H 0.504718 0.182097 0.807843 0.047 Uiso 1 1 calc R . . . .
C82 C 0.53997(14) 0.2720(2) 0.80728(14) 0.0391(10) Uani 1 1 d . . . . .
H82 H 0.531208 0.284974 0.836011 0.047 Uiso 1 1 calc R . . . .
C83 C 0.58723(17) 0.3810(2) 0.80278(17) 0.0516(12) Uani 1 1 d . . . . .
H83A H 0.616019 0.371296 0.818484 0.077 Uiso 1 1 calc GR . . . .
H83B H 0.564457 0.400215 0.823066 0.077 Uiso 1 1 calc GR . . . .
H83C H 0.593292 0.414021 0.779338 0.077 Uiso 1 1 calc GR . . . .
C1S C 0.4678(8) 1.0074(9) 0.5260(8) 0.253(7) Uiso 0.5 1 d . . P A 1
H1S H 0.486477 1.043665 0.515048 0.304 Uiso 0.5 1 calc R . P A 1
C2S C 0.4258(9) 0.9923(10) 0.5061(6) 0.253(7) Uiso 0.5 1 d G . P A 1
H2S H 0.415807 1.018271 0.481545 0.304 Uiso 0.5 1 calc R . P A 1
C3S C 0.3985(6) 0.9392(11) 0.5220(6) 0.253(7) Uiso 0.5 1 d DG . P A 1
H3S H 0.369777 0.928907 0.508402 0.304 Uiso 0.5 1 calc R . P A 1
C4S C 0.4131(6) 0.9012(8) 0.5579(6) 0.253(7) Uiso 0.5 1 d DG . P A 1
C5S C 0.4551(7) 0.9163(10) 0.5778(6) 0.253(7) Uiso 0.5 1 d DG . P A 1
H5S H 0.465088 0.890330 0.602267 0.304 Uiso 0.5 1 calc R . P A 1
C6S C 0.4824(6) 0.9694(12) 0.5618(8) 0.253(7) Uiso 0.5 1 d G . P A 1
H6S H 0.511118 0.979693 0.575410 0.304 Uiso 0.5 1 calc R . P A 1
C7S C 0.3844(9) 0.8424(12) 0.5759(9) 0.253(7) Uiso 0.5 1 d D . P A 1
H7SA H 0.375839 0.852315 0.606250 0.380 Uiso 0.5 1 calc GR . P A 1
H7SB H 0.402421 0.799800 0.574849 0.380 Uiso 0.5 1 calc GR . P A 1
H7SC H 0.356283 0.837004 0.558344 0.380 Uiso 0.5 1 calc GR . P A 1
C6SA C 0.3820(4) 0.9022(8) 0.5730(5) 0.157(3) Uiso 0.5 1 d . . P B 2
H6SA H 0.350351 0.891988 0.577902 0.189 Uiso 0.5 1 calc R . P B 2
C1SA C 0.4160(6) 0.8565(6) 0.5867(4) 0.157(3) Uiso 0.5 1 d G . P B 2
H1SA H 0.407482 0.815018 0.600983 0.189 Uiso 0.5 1 calc R . P B 2
C2SA C 0.4624(5) 0.8715(7) 0.5796(5) 0.157(3) Uiso 0.5 1 d G . P B 2
H2SA H 0.485559 0.840211 0.588999 0.189 Uiso 0.5 1 calc R . P B 2
C3SA C 0.4748(4) 0.9321(8) 0.5588(5) 0.157(3) Uiso 0.5 1 d DG . P B 2
H3SA H 0.506506 0.942372 0.553933 0.189 Uiso 0.5 1 calc R . P B 2
C4SA C 0.4409(5) 0.9779(6) 0.5451(3) 0.157(3) Uiso 0.5038 1 d DG . P B 2
C5SA C 0.3945(4) 0.9629(7) 0.5522(4) 0.157(3) Uiso 0.5 1 d DG . P B 2
H5SA H 0.371298 0.994151 0.542836 0.189 Uiso 0.5 1 calc R . P B 2
C7SA C 0.4479(6) 1.0419(8) 0.5231(6) 0.157(3) Uiso 0.5 1 d D . P B 2
H7SD H 0.480749 1.053991 0.524064 0.236 Uiso 0.5 1 calc GR . P B 2
H7SE H 0.429756 1.077798 0.537558 0.236 Uiso 0.5 1 calc GR . P B 2
H7SF H 0.437947 1.037619 0.492627 0.236 Uiso 0.5 1 calc GR . P B 2

loop_
_atom_site_aniso_label
_atom_site_aniso_U_11
_atom_site_aniso_U_22
_atom_site_aniso_U_33
_atom_site_aniso_U_23
_atom_site_aniso_U_13
_atom_site_aniso_U_12
La1 0.01371(9) 0.01208(8) 0.01338(8) 0.00068(7) -0.00009(7) -0.00012(6)
La2 0.01562(9) 0.01104(8) 0.01492(9) 0.00028(7) 0.00081(7) -0.00086(7)
N1 0.0151(13) 0.0153(13) 0.0163(13) -0.0012(10) -0.0016(10) -0.0005(10)
N2 0.0159(13) 0.0178(13) 0.0184(13) 0.0004(11) 0.0041(11) 0.0009(11)
O1 0.0179(11) 0.0160(11) 0.0223(11) 0.0018(9) -0.0040(9) -0.0034(9)
O2 0.0191(12) 0.0217(12) 0.0207(11) 0.0047(9) -0.0019(9) 0.0004(9)
O3 0.0221(12) 0.0133(10) 0.0153(10) 0.0017(9) 0.0009(9) -0.0019(9)
O4 0.0269(13) 0.0154(11) 0.0141(10) -0.0002(9) 0.0037(9) -0.0010(9)
O5 0.0232(12) 0.0181(11) 0.0240(12) 0.0023(9) 0.0067(10) 0.0003(10)
O6 0.0211(12) 0.0170(11) 0.0223(12) 0.0038(9) 0.0028(10) 0.0052(9)
O7 0.0366(14) 0.0195(12) 0.0214(12) 0.0012(10) -0.0067(10) -0.0040(11)
O8 0.0307(13) 0.0136(10) 0.0129(10) -0.0013(9) 0.0005(9) -0.0025(9)
O9 0.0247(13) 0.0264(13) 0.0229(12) -0.0024(10) 0.0001(10) 0.0091(10)
O10 0.0314(14) 0.0349(14) 0.0289(14) -0.0016(11) -0.0047(11) -0.0148(12)
C1 0.0220(17) 0.0174(16) 0.0172(15) 0.0022(13) 0.0022(13) -0.0012(13)
C2 0.0214(17) 0.0165(15) 0.0166(15) 0.0032(12) 0.0031(13) -0.0001(13)
C3 0.0253(18) 0.0157(15) 0.0160(15) -0.0022(12) 0.0009(13) -0.0022(13)
C4 0.0271(18) 0.0165(15) 0.0168(16) -0.0027(13) 0.0040(13) -0.0001(13)
C5 0.0173(16) 0.0153(15) 0.0173(15) -0.0020(12) 0.0021(12) -0.0011(12)
C6 0.0148(15) 0.0151(15) 0.0175(15) -0.0035(12) 0.0001(12) 0.0003(12)
C7 0.0160(16) 0.0197(16) 0.0194(16) -0.0036(13) 0.0002(12) 0.0012(13)
C8 0.0200(17) 0.0163(15) 0.0168(15) -0.0022(12) 0.0032(12) -0.0024(13)
C9 0.0214(17) 0.0160(15) 0.0155(15) -0.0011(12) 0.0031(13) -0.0004(13)
C10 0.0184(16) 0.0151(15) 0.0138(14) -0.0026(12) -0.0002(12) 0.0012(12)
C11 0.0189(16) 0.0146(15) 0.0188(15) -0.0021(12) -0.0020(13) 0.0000(12)
C12 0.0200(17) 0.0159(15) 0.0203(16) 0.0010(13) -0.0039(13) 0.0010(13)
C13 0.0260(19) 0.0278(19) 0.0243(18) 0.0039(15) -0.0025(15) -0.0044(15)
C14 0.0283(19) 0.0165(16) 0.0306(19) -0.0011(14) -0.0069(15) 0.0003(14)
C15 0.0221(18) 0.0189(16) 0.0328(19) 0.0014(14) -0.0077(15) 0.0017(14)
C16 0.0230(17) 0.0181(16) 0.0206(16) -0.0018(13) -0.0003(14) -0.0060(13)
C17 0.0219(18) 0.0298(19) 0.0253(18) 0.0013(15) 0.0021(14) -0.0068(15)
C18 0.039(2) 0.0242(18) 0.0257(18) -0.0053(15) -0.0014(16) -0.0136(16)
C19 0.032(2) 0.0172(16) 0.0284(18) 0.0023(14) 0.0016(15) -0.0070(14)
C20 0.0161(16) 0.0168(15) 0.0179(15) -0.0021(12) 0.0007(12) 0.0053(12)
C21 0.0151(16) 0.0177(15) 0.0226(16) -0.0005(13) 0.0033(13) 0.0018(12)
C22 0.0195(17) 0.0243(17) 0.0214(16) -0.0047(14) -0.0040(13) -0.0010(14)
C23 0.0214(18) 0.0282(18) 0.0226(17) 0.0020(14) -0.0040(14) 0.0021(14)
C24 0.0224(18) 0.0182(16) 0.0249(17) 0.0058(13) -0.0021(14) -0.0009(13)
C25 0.0169(16) 0.0172(16) 0.0205(16) -0.0007(13) 0.0002(13) 0.0046(13)
C26 0.0209(17) 0.0157(15) 0.0229(16) -0.0002(13) -0.0039(13) 0.0024(13)
C27 0.0242(18) 0.0221(17) 0.0289(18) 0.0009(15) 0.0002(15) -0.0042(14)
C28 0.036(2) 0.0190(19) 0.066(3) -0.0021(19) 0.004(2) -0.0016(17)
C29 0.030(2) 0.038(2) 0.033(2) 0.0021(17) 0.0043(16) -0.0097(17)
C30 0.038(2) 0.036(2) 0.038(2) 0.0010(18) -0.0048(18) -0.0171(18)
C31 0.029(2) 0.039(2) 0.0267(19) 0.0120(17) -0.0101(16) -0.0022(16)
C32 0.048(3) 0.043(2) 0.0241(19) 0.0045(17) 0.0001(18) 0.013(2)
C33 0.042(3) 0.057(3) 0.040(2) 0.023(2) 0.005(2) 0.024(2)
C34 0.072(4) 0.094(4) 0.057(3) 0.042(3) -0.048(3) -0.039(3)
C35 0.0185(17) 0.0287(19) 0.0328(19) -0.0015(16) 0.0056(15) 0.0022(14)
C36 0.031(2) 0.0286(19) 0.033(2) -0.0038(16) 0.0060(16) 0.0084(16)
C37 0.032(2) 0.049(3) 0.042(2) -0.024(2) 0.0033(18) 0.0019(19)
C38 0.033(2) 0.060(3) 0.0183(18) -0.0116(18) -0.0036(16) 0.014(2)
C39 0.0218(18) 0.0213(17) 0.0223(17) 0.0086(13) -0.0003(14) 0.0014(14)
C40 0.0283(19) 0.0311(19) 0.0194(17) -0.0037(15) -0.0020(14) 0.0042(15)
C41 0.035(2) 0.0250(18) 0.0252(18) -0.0014(15) -0.0066(16) -0.0063(16)
C42 0.039(2) 0.0231(18) 0.0158(16) -0.0011(13) -0.0024(15) -0.0055(16)
C43 0.0167(16) 0.0164(15) 0.0206(16) -0.0013(13) 0.0005(13) -0.0028(13)
C44 0.0180(16) 0.0186(16) 0.0228(16) -0.0017(13) -0.0003(13) -0.0011(13)
C45 0.0163(16) 0.0208(16) 0.0218(16) -0.0043(13) 0.0025(13) -0.0025(13)
C46 0.0168(16) 0.0219(16) 0.0188(16) 0.0021(13) 0.0014(13) -0.0035(13)
C47 0.0176(17) 0.0175(16) 0.0265(17) 0.0022(13) 0.0021(13) 0.0001(13)
C48 0.0167(16) 0.0183(16) 0.0232(16) -0.0009(13) 0.0028(13) -0.0028(13)
C49 0.0196(17) 0.0137(15) 0.0287(18) 0.0018(13) 0.0052(14) -0.0030(13)
C50 0.0239(18) 0.0188(17) 0.0304(18) 0.0002(14) 0.0071(15) 0.0025(14)
C51 0.039(2) 0.032(2) 0.037(2) 0.0095(17) 0.0032(18) 0.0119(18)
C52 0.037(2) 0.0175(18) 0.057(3) -0.0021(17) 0.017(2) -0.0025(16)
C53 0.033(2) 0.0243(19) 0.040(2) 0.0022(16) 0.0135(17) 0.0082(16)
C54 0.0229(18) 0.0246(17) 0.0188(16) 0.0008(14) 0.0036(13) -0.0007(14)
C55 0.0263(19) 0.0310(19) 0.0265(18) 0.0002(15) 0.0094(15) -0.0014(16)
C56 0.033(2) 0.0271(19) 0.032(2) 0.0030(16) 0.0128(16) -0.0039(16)
C57 0.034(2) 0.048(2) 0.0219(18) 0.0035(17) -0.0008(16) 0.0022(18)
C58 0.0196(17) 0.0163(15) 0.0186(15) -0.0002(12) 0.0021(13) 0.0004(13)
C59 0.0212(17) 0.0143(15) 0.0182(15) -0.0003(12) 0.0012(13) -0.0018(12)
C60 0.0170(16) 0.0193(16) 0.0237(17) -0.0015(13) 0.0018(13) -0.0028(13)
C61 0.0221(17) 0.0163(15) 0.0190(16) -0.0020(12) 0.0002(13) 0.0040(13)
C62 0.0240(18) 0.0143(15) 0.0234(17) 0.0008(13) 0.0063(14) -0.0011(13)
C63 0.0197(17) 0.0139(15) 0.0234(16) -0.0012(13) 0.0045(13) 0.0025(13)
C64 0.0239(18) 0.0105(15) 0.0290(18) 0.0007(13) 0.0047(14) 0.0000(13)
C65 0.0216(17) 0.0185(16) 0.0248(17) 0.0062(14) 0.0039(14) -0.0034(13)
C66 0.039(2) 0.0192(17) 0.0235(17) 0.0026(14) -0.0013(16) -0.0060(15)
C67 0.035(2) 0.0249(18) 0.0193(17) 0.0017(14) 0.0066(15) 0.0007(15)
C68 0.026(2) 0.030(2) 0.049(2) 0.0148(18) 0.0075(18) -0.0047(16)
C69 0.0204(17) 0.0175(16) 0.0275(18) 0.0009(14) 0.0018(14) 0.0010(13)
C70 0.032(2) 0.0247(18) 0.040(2) 0.0057(16) 0.0088(17) 0.0089(16)
C71 0.028(2) 0.0185(17) 0.045(2) 0.0093(16) 0.0004(17) 0.0037(15)
C72 0.033(2) 0.030(2) 0.037(2) 0.0029(17) -0.0115(17) 0.0043(17)
C73 0.055(3) 0.053(3) 0.024(2) -0.0040(19) 0.0005(19) -0.026(2)
C74 0.061(3) 0.067(3) 0.063(3) -0.031(3) -0.001(3) -0.033(3)
C75 0.060(3) 0.075(4) 0.078(4) -0.029(3) 0.003(3) -0.036(3)
C76 0.029(2) 0.037(2) 0.050(3) 0.0065(19) -0.0140(19) -0.0097(17)
C77 0.028(2) 0.033(2) 0.044(2) 0.0046(18) -0.0032(18) 0.0072(17)
C78 0.034(2) 0.049(3) 0.039(2) 0.013(2) -0.0018(18) 0.005(2)
C79 0.042(3) 0.064(3) 0.031(2) 0.000(2) -0.0053(19) 0.017(2)
C80 0.035(2) 0.037(2) 0.053(3) -0.004(2) -0.014(2) 0.0048(19)
C81 0.029(2) 0.042(2) 0.047(2) 0.010(2) -0.0012(19) 0.0013(18)
C82 0.032(2) 0.046(3) 0.039(2) 0.004(2) 0.0005(18) 0.0086(19)
C83 0.044(3) 0.043(3) 0.068(3) -0.003(2) -0.002(2) 0.003(2)

loop_
_atom_type_symbol
_atom_type_description
_atom_type_scat_dispersion_real
_atom_type_scat_dispersion_imag
_atom_type_scat_source
C C 0.0033 0.0016 'International Tables Vol C Tables 4.2.6.8 and 6.1.1.4'
H H 0.0000 0.0000 'International Tables Vol C Tables 4.2.6.8 and 6.1.1.4'
La La -0.2871 2.4523 'International Tables Vol C Tables 4.2.6.8 and 6.1.1.4'
N N 0.0061 0.0033 'International Tables Vol C Tables 4.2.6.8 and 6.1.1.4'
O O 0.0106 0.0060 'International Tables Vol C Tables 4.2.6.8 and 6.1.1.4'

loop_
_geom_angle_atom_site_label_1
_geom_angle_atom_site_label_2
_geom_angle_atom_site_label_3
_geom_angle
_geom_angle_site_symmetry_1
_geom_angle_site_symmetry_3
_geom_angle_publ_flag
N1 La1 La2 162.81(5) . . ?
O1 La1 La2 115.11(5) . . ?
O1 La1 N1 71.86(7) . . ?
O1 La1 O2 144.17(8) . . ?
O1 La1 O3 92.84(7) . . ?
O1 La1 O4 119.31(8) . . ?
O1 La1 O8 91.60(8) . . ?
O1 La1 O9 85.93(8) . . ?
O2 La1 La2 100.64(6) . . ?
O2 La1 N1 74.47(8) . . ?
O2 La1 O3 82.46(7) . . ?
O2 La1 O4 91.03(8) . . ?
O2 La1 O8 118.60(8) . . ?
O2 La1 O9 77.22(8) . . ?
O3 La1 La2 100.32(4) . . ?
O3 La1 N1 62.93(7) . . ?
O4 La1 La2 35.20(5) . . ?
O4 La1 N1 127.65(7) . . ?
O4 La1 O3 65.45(7) . . ?
O4 La1 O9 144.85(8) . . ?
O8 La1 La2 35.22(5) . . ?
O8 La1 N1 160.64(7) . . ?
C4SAb C5SAb C6SA 120.0 . . ?
C5SAb C6SAb H6SA 120.0 . . ?
O8 La1 O3 129.81(7) . . ?
O8 La1 O4 68.98(7) . . ?
O8 La1 O9 87.61(7) . . ?
O9 La1 La2 114.04(5) . . ?
O9 La1 N1 81.37(8) . . ?
O9 La1 O3 142.57(7) . . ?
N2 La2 La1 159.81(5) . . ?
O4 La2 La1 34.98(5) . . ?
O4 La2 N2 161.24(7) . . ?
C1SAb C6SAb H6SA 120.0 . . ?
C3SAb C2SAb C1SA 120.0 . . ?
C6SAb C1SAb H1SA 120.0 . . ?
C2SAb C1SAb H1SA 120.0 . . ?
C6SAb C1SAb C2SA 120.0 . . ?
C1SAb C2SAb H2SA 120.0 . . ?
C3SAb C2SAb H2SA 120.0 . . ?
C4SAb C3SAb H3SA 120.0 . . ?
C2SAb C3SAb H3SA 120.0 . . ?
C2SAb C3SAb C4SA 120.0 . . ?
C3SAb C4SAb C5SA 120.0 . . ?
C1SAb C6SAb C5SA 120.0 . . ?
C4SAb C5SAb H5SA 120.0 . . ?
C6SAb C5SAb H5SA 120.0 . . ?
C5SAb C4SAb C7SA 113.2(7) . . ?
C3SAb C4SAb C7SA 126.8(7) . . ?
C4SAb C7SAb H7SD 109.5 . . ?
C4SAb C7SAb H7SE 109.5 . . ?
H7SDb C7SAb H7SE 109.5 . . ?
H7SEb C7SAb H7SF 109.5 . . ?
H7SDb C7SAb H7SF 109.5 . . ?
C4SAb C7SAb H7SF 109.5 . . ?
H7SAa C7SA H7SB 109.5 . . ?
H7SAa C7SA H7SC 109.5 . . ?
H7SBa C7SA H7SC 109.5 . . ?
O4 La2 O7 120.00(7) . . ?
O4 La2 O8 68.50(7) . . ?
O4 La2 O10 88.59(8) . . ?
O5 La2 La1 101.95(5) . . ?
O5 La2 N2 72.40(8) . . ?
O5 La2 O4 124.31(8) . . ?
O5 La2 O7 91.25(8) . . ?
O5 La2 O8 87.24(8) . . ?
O5 La2 O10 79.05(8) . . ?
O6 La2 La1 114.62(6) . . ?
O6 La2 N2 73.17(8) . . ?
O6 La2 O4 88.50(8) . . ?
O6 La2 O5 143.42(8) . . ?
O6 La2 O7 83.99(8) . . ?
O6 La2 O8 123.08(8) . . ?
O6 La2 O10 86.94(8) . . ?
O7 La2 La1 98.28(5) . . ?
O7 La2 N2 63.10(8) . . ?
O7 La2 O10 149.61(8) . . ?
O8 La2 La1 34.95(5) . . ?
O8 La2 N2 124.90(7) . . ?
O8 La2 O7 66.94(7) . . ?
O8 La2 O10 139.94(8) . . ?
O10 La2 La1 111.84(6) . . ?
O10 La2 N2 86.52(8) . . ?
C1 N1 La1 112.20(18) . . ?
C1 N1 C11 109.9(2) . . ?
C1 N1 C26 112.6(2) . . ?
C11 N1 La1 108.60(17) . . ?
C26 N1 La1 108.78(18) . . ?
C26 N1 C11 104.4(2) . . ?
C39 N2 La2 112.29(18) . . ?
C39 N2 C49 112.3(3) . . ?
C39 N2 C64 111.2(3) . . ?
C49 N2 La2 107.49(18) . . ?
C49 N2 C64 105.2(2) . . ?
C64 N2 La2 108.00(18) . . ?
C5 O1 La1 146.4(2) . . ?
C20 O2 La1 140.9(2) . . ?
C2 O3 La1 120.61(17) . . ?
C2 O3 C3 111.0(2) . . ?
C3 O3 La1 109.72(17) . . ?
La1 O4 La2 109.82(8) . . ?
C4 O4 La1 120.54(18) . . ?
C4 O4 La2 128.04(18) . . ?
C43 O5 La2 143.8(2) . . ?
C58 O6 La2 139.2(2) . . ?
C40 O7 La2 111.55(19) . . ?
C40 O7 C41 116.0(3) . . ?
C41 O7 La2 111.34(19) . . ?
La1 O8 La2 109.83(8) . . ?
C42 O8 La1 131.42(19) . . ?
C42 O8 La2 117.54(18) . . ?
C35 O9 La1 130.9(2) . . ?
C35 O9 C38 104.8(3) . . ?
C38 O9 La1 124.3(2) . . ?
C73 O10 La2 123.3(2) . . ?
C73 O10 C76 106.6(3) . . ?
C76 O10 La2 129.9(2) . . ?
N1 C1 H1A 108.8 . . ?
N1 C1 H1B 108.8 . . ?
N1 C1 C2 113.6(3) . . ?
H1A C1 H1B 107.7 . . ?
C2 C1 H1A 108.8 . . ?
C2 C1 H1B 108.8 . . ?
O3 C2 C1 108.0(2) . . ?
O3 C2 H2A 110.1 . . ?
O3 C2 H2B 110.1 . . ?
C1 C2 H2A 110.1 . . ?
C1 C2 H2B 110.1 . . ?
H2A C2 H2B 108.4 . . ?
O3 C3 H3A 110.4 . . ?
O3 C3 H3B 110.4 . . ?
O3 C3 C4 106.8(2) . . ?
H3A C3 H3B 108.6 . . ?
C4 C3 H3A 110.4 . . ?
C4 C3 H3B 110.4 . . ?
O4 C4 C3 111.5(3) . . ?
O4 C4 H4A 109.3 . . ?
O4 C4 H4B 109.3 . . ?
C3 C4 H4A 109.3 . . ?
C3 C4 H4B 109.3 . . ?
H4A C4 H4B 108.0 . . ?
O1 C5 C6 122.4(3) . . ?
O1 C5 C10 119.1(3) . . ?
C10 C5 C6 118.4(3) . . ?
C5 C6 C12 121.0(3) . . ?
C7 C6 C5 118.0(3) . . ?
C7 C6 C12 120.9(3) . . ?
C6 C7 H7 117.9 . . ?
C6 C7 C8 124.2(3) . . ?
C8 C7 H7 117.9 . . ?
C7 C8 C16 119.6(3) . . ?
C9 C8 C7 116.7(3) . . ?
C9 C8 C16 123.7(3) . . ?
C8 C9 H9 119.2 . . ?
C8 C9 C10 121.5(3) . . ?
C10 C9 H9 119.2 . . ?
C5 C10 C11 120.7(3) . . ?
C9 C10 C5 121.1(3) . . ?
C9 C10 C11 117.9(3) . . ?
N1 C11 C10 117.5(3) . . ?
N1 C11 H11A 107.9 . . ?
N1 C11 H11B 107.9 . . ?
C10 C11 H11A 107.9 . . ?
C10 C11 H11B 107.9 . . ?
H11A C11 H11B 107.2 . . ?
C6 C12 C13 108.6(3) . . ?
C14 C12 C6 110.3(3) . . ?
C14 C12 C13 110.1(3) . . ?
C14 C12 C15 107.3(3) . . ?
C15 C12 C6 112.8(3) . . ?
C15 C12 C13 107.5(3) . . ?
C12 C13 H13A 109.5 . . ?
C12 C13 H13B 109.5 . . ?
C12 C13 H13C 109.5 . . ?
H13A C13 H13B 109.5 . . ?
H13A C13 H13C 109.5 . . ?
H13B C13 H13C 109.5 . . ?
C12 C14 H14A 109.5 . . ?
C12 C14 H14B 109.5 . . ?
C12 C14 H14C 109.5 . . ?
H14A C14 H14B 109.5 . . ?
H14A C14 H14C 109.5 . . ?
H14B C14 H14C 109.5 . . ?
C12 C15 H15A 109.5 . . ?
C12 C15 H15B 109.5 . . ?
C12 C15 H15C 109.5 . . ?
H15A C15 H15B 109.5 . . ?
H15A C15 H15C 109.5 . . ?
H15B C15 H15C 109.5 . . ?
C8 C16 C18 109.6(3) . . ?
C8 C16 C19 112.0(3) . . ?
C17 C16 C8 109.5(3) . . ?
C17 C16 C18 108.7(3) . . ?
C17 C16 C19 108.3(3) . . ?
C19 C16 C18 108.8(3) . . ?
C16 C17 H17A 109.5 . . ?
C16 C17 H17B 109.5 . . ?
C16 C17 H17C 109.5 . . ?
H17A C17 H17B 109.5 . . ?
H17A C17 H17C 109.5 . . ?
H17B C17 H17C 109.5 . . ?
C16 C18 H18A 109.5 . . ?
C16 C18 H18B 109.5 . . ?
C16 C18 H18C 109.5 . . ?
H18A C18 H18B 109.5 . . ?
H18A C18 H18C 109.5 . . ?
H18B C18 H18C 109.5 . . ?
C16 C19 H19A 109.5 . . ?
C16 C19 H19B 109.5 . . ?
C16 C19 H19C 109.5 . . ?
H19A C19 H19B 109.5 . . ?
H19A C19 H19C 109.5 . . ?
H19B C19 H19C 109.5 . . ?
O2 C20 C21 123.1(3) . . ?
O2 C20 C25 118.4(3) . . ?
C25 C20 C21 118.5(3) . . ?
C20 C21 C27 120.9(3) . . ?
C22 C21 C20 118.0(3) . . ?
C22 C21 C27 121.1(3) . . ?
C21 C22 H22 118.0 . . ?
C23 C22 C21 124.1(3) . . ?
C23 C22 H22 118.0 . . ?
C22 C23 C31 123.7(3) . . ?
C24 C23 C22 116.7(3) . . ?
C24 C23 C31 119.5(3) . . ?
C23 C24 H24 118.9 . . ?
C23 C24 C25 122.1(3) . . ?
C25 C24 H24 118.9 . . ?
C20 C25 C26 120.8(3) . . ?
C24 C25 C20 120.4(3) . . ?
C24 C25 C26 118.5(3) . . ?
N1 C26 C25 119.9(3) . . ?
N1 C26 H26A 107.4 . . ?
N1 C26 H26B 107.4 . . ?
C25 C26 H26A 107.4 . . ?
C25 C26 H26B 107.4 . . ?
H26A C26 H26B 106.9 . . ?
C21 C27 C29 109.9(3) . . ?
C21 C27 C30 112.4(3) . . ?
C28 C27 C21 110.5(3) . . ?
C28 C27 C29 110.2(3) . . ?
C28 C27 C30 106.9(3) . . ?
C29 C27 C30 106.9(3) . . ?
C27 C28 H28A 109.5 . . ?
C27 C28 H28B 109.5 . . ?
C27 C28 H28C 109.5 . . ?
H28A C28 H28B 109.5 . . ?
H28A C28 H28C 109.5 . . ?
H28B C28 H28C 109.5 . . ?
C27 C29 H29A 109.5 . . ?
C27 C29 H29B 109.5 . . ?
C27 C29 H29C 109.5 . . ?
H29A C29 H29B 109.5 . . ?
H29A C29 H29C 109.5 . . ?
H29B C29 H29C 109.5 . . ?
C27 C30 H30A 109.5 . . ?
C27 C30 H30B 109.5 . . ?
C27 C30 H30C 109.5 . . ?
H30A C30 H30B 109.5 . . ?
H30A C30 H30C 109.5 . . ?
H30B C30 H30C 109.5 . . ?
C32 C31 C23 109.6(3) . . ?
C32 C31 C33 108.2(3) . . ?
C33 C31 C23 109.3(3) . . ?
C34 C31 C23 112.1(3) . . ?
C34 C31 C32 109.7(4) . . ?
C34 C31 C33 108.0(4) . . ?
C31 C32 H32A 109.5 . . ?
C31 C32 H32B 109.5 . . ?
C31 C32 H32C 109.5 . . ?
H32A C32 H32B 109.5 . . ?
H32A C32 H32C 109.5 . . ?
H32B C32 H32C 109.5 . . ?
C31 C33 H33A 109.5 . . ?
C31 C33 H33B 109.5 . . ?
C31 C33 H33C 109.5 . . ?
H33A C33 H33B 109.5 . . ?
H33A C33 H33C 109.5 . . ?
H33B C33 H33C 109.5 . . ?
C31 C34 H34A 109.5 . . ?
C31 C34 H34B 109.5 . . ?
C31 C34 H34C 109.5 . . ?
H34A C34 H34B 109.5 . . ?
H34A C34 H34C 109.5 . . ?
H34B C34 H34C 109.5 . . ?
O9 C35 H35A 110.8 . . ?
O9 C35 H35B 110.8 . . ?
O9 C35 C36 104.6(3) . . ?
H35A C35 H35B 108.9 . . ?
C36 C35 H35A 110.8 . . ?
C36 C35 H35B 110.8 . . ?
C35 C36 H36A 111.0 . . ?
C35 C36 H36B 111.0 . . ?
C35 C36 C37 103.7(3) . . ?
H36A C36 H36B 109.0 . . ?
C37 C36 H36A 111.0 . . ?
C37 C36 H36B 111.0 . . ?
C36 C37 H37A 110.8 . . ?
C36 C37 H37B 110.8 . . ?
H37A C37 H37B 108.9 . . ?
C38 C37 C36 104.6(3) . . ?
C38 C37 H37A 110.8 . . ?
C38 C37 H37B 110.8 . . ?
O9 C38 C37 105.7(3) . . ?
O9 C38 H38A 110.6 . . ?
O9 C38 H38B 110.6 . . ?
C37 C38 H38A 110.6 . . ?
C37 C38 H38B 110.6 . . ?
H38A C38 H38B 108.7 . . ?
N2 C39 H39A 109.2 . . ?
N2 C39 H39B 109.2 . . ?
N2 C39 C40 112.1(3) . . ?
H39A C39 H39B 107.9 . . ?
C40 C39 H39A 109.2 . . ?
C40 C39 H39B 109.2 . . ?
O7 C40 C39 106.9(3) . . ?
O7 C40 H40A 110.3 . . ?
O7 C40 H40B 110.3 . . ?
C39 C40 H40A 110.3 . . ?
C39 C40 H40B 110.3 . . ?
H40A C40 H40B 108.6 . . ?
O7 C41 H41A 109.6 . . ?
O7 C41 H41B 109.6 . . ?
O7 C41 C42 110.5(3) . . ?
H41A C41 H41B 108.1 . . ?
C42 C41 H41A 109.6 . . ?
C42 C41 H41B 109.6 . . ?
O8 C42 C41 109.7(3) . . ?
O8 C42 H42A 109.7 . . ?
O8 C42 H42B 109.7 . . ?
C41 C42 H42A 109.7 . . ?
C41 C42 H42B 109.7 . . ?
H42A C42 H42B 108.2 . . ?
O5 C43 C44 123.6(3) . . ?
O5 C43 C48 118.3(3) . . ?
C48 C43 C44 118.2(3) . . ?
C43 C44 C50 121.0(3) . . ?
C45 C44 C43 118.3(3) . . ?
C45 C44 C50 120.7(3) . . ?
C44 C45 H45 118.0 . . ?
C44 C45 C46 124.0(3) . . ?
C46 C45 H45 118.0 . . ?
C45 C46 C54 123.5(3) . . ?
C47 C46 C45 116.4(3) . . ?
C47 C46 C54 120.1(3) . . ?
C46 C47 H47 118.9 . . ?
C48 C47 C46 122.2(3) . . ?
C48 C47 H47 118.9 . . ?
C43 C48 C49 119.9(3) . . ?
C47 C48 C43 120.9(3) . . ?
C47 C48 C49 119.0(3) . . ?
N2 C49 C48 117.3(3) . . ?
N2 C49 H49A 108.0 . . ?
N2 C49 H49B 108.0 . . ?
C48 C49 H49A 108.0 . . ?
C48 C49 H49B 108.0 . . ?
H49A C49 H49B 107.2 . . ?
C44 C50 C51 109.2(3) . . ?
C44 C50 C52 110.1(3) . . ?
C51 C50 C52 110.2(3) . . ?
C53 C50 C44 112.9(3) . . ?
C53 C50 C51 107.4(3) . . ?
C53 C50 C52 107.0(3) . . ?
C50 C51 H51A 109.5 . . ?
C50 C51 H51B 109.5 . . ?
C50 C51 H51C 109.5 . . ?
H51A C51 H51B 109.5 . . ?
H51A C51 H51C 109.5 . . ?
H51B C51 H51C 109.5 . . ?
C50 C52 H52A 109.5 . . ?
C50 C52 H52B 109.5 . . ?
C50 C52 H52C 109.5 . . ?
H52A C52 H52B 109.5 . . ?
H52A C52 H52C 109.5 . . ?
H52B C52 H52C 109.5 . . ?
C50 C53 H53A 109.5 . . ?
C50 C53 H53B 109.5 . . ?
C50 C53 H53C 109.5 . . ?
H53A C53 H53B 109.5 . . ?
H53A C53 H53C 109.5 . . ?
H53B C53 H53C 109.5 . . ?
C46 C54 C56 110.2(3) . . ?
C46 C54 C57 108.6(3) . . ?
C55 C54 C46 112.2(3) . . ?
C55 C54 C56 108.1(3) . . ?
C55 C54 C57 108.5(3) . . ?
C57 C54 C56 109.1(3) . . ?
C54 C55 H55A 109.5 . . ?
C54 C55 H55B 109.5 . . ?
C54 C55 H55C 109.5 . . ?
H55A C55 H55B 109.5 . . ?
H55A C55 H55C 109.5 . . ?
H55B C55 H55C 109.5 . . ?
C54 C56 H56A 109.5 . . ?
C54 C56 H56B 109.5 . . ?
C54 C56 H56C 109.5 . . ?
H56A C56 H56B 109.5 . . ?
H56A C56 H56C 109.5 . . ?
H56B C56 H56C 109.5 . . ?
C54 C57 H57A 109.5 . . ?
C54 C57 H57B 109.5 . . ?
C54 C57 H57C 109.5 . . ?
H57A C57 H57B 109.5 . . ?
H57A C57 H57C 109.5 . . ?
H57B C57 H57C 109.5 . . ?
O6 C58 C59 123.1(3) . . ?
O6 C58 C63 118.5(3) . . ?
C63 C58 C59 118.4(3) . . ?
C58 C59 C65 120.8(3) . . ?
C60 C59 C58 118.0(3) . . ?
C60 C59 C65 121.1(3) . . ?
C59 C60 H60 117.8 . . ?
C59 C60 C61 124.4(3) . . ?
C61 C60 H60 117.8 . . ?
C60 C61 C69 121.2(3) . . ?
C62 C61 C60 116.5(3) . . ?
C62 C61 C69 122.2(3) . . ?
C61 C62 H62 119.0 . . ?
C61 C62 C63 121.9(3) . . ?
C63 C62 H62 119.0 . . ?
C58 C63 C64 119.6(3) . . ?
C62 C63 C58 120.7(3) . . ?
C62 C63 C64 119.6(3) . . ?
N2 C64 H64A 108.2 . . ?
N2 C64 H64B 108.2 . . ?
C63 C64 N2 116.5(3) . . ?
C63 C64 H64A 108.2 . . ?
C63 C64 H64B 108.2 . . ?
H64A C64 H64B 107.3 . . ?
C59 C65 C66 109.8(3) . . ?
C59 C65 C67 108.9(3) . . ?
C67 C65 C66 110.5(3) . . ?
C68 C65 C59 112.4(3) . . ?
C68 C65 C66 108.0(3) . . ?
C68 C65 C67 107.1(3) . . ?
C65 C66 H66A 109.5 . . ?
C65 C66 H66B 109.5 . . ?
C65 C66 H66C 109.5 . . ?
H66A C66 H66B 109.5 . . ?
H66A C66 H66C 109.5 . . ?
H66B C66 H66C 109.5 . . ?
C65 C67 H67A 109.5 . . ?
C65 C67 H67B 109.5 . . ?
C65 C67 H67C 109.5 . . ?
H67A C67 H67B 109.5 . . ?
H67A C67 H67C 109.5 . . ?
H67B C67 H67C 109.5 . . ?
C65 C68 H68A 109.5 . . ?
C65 C68 H68B 109.5 . . ?
C65 C68 H68C 109.5 . . ?
H68A C68 H68B 109.5 . . ?
H68A C68 H68C 109.5 . . ?
H68B C68 H68C 109.5 . . ?
C61 C69 C70 110.8(3) . . ?
C61 C69 C71 111.9(3) . . ?
C70 C69 C71 108.3(3) . . ?
C72 C69 C61 109.3(3) . . ?
C72 C69 C70 109.2(3) . . ?
C72 C69 C71 107.3(3) . . ?
C69 C70 H70A 109.5 . . ?
C69 C70 H70B 109.5 . . ?
C69 C70 H70C 109.5 . . ?
H70A C70 H70B 109.5 . . ?
H70A C70 H70C 109.5 . . ?
H70B C70 H70C 109.5 . . ?
C69 C71 H71A 109.5 . . ?
C69 C71 H71B 109.5 . . ?
C69 C71 H71C 109.5 . . ?
H71A C71 H71B 109.5 . . ?
H71A C71 H71C 109.5 . . ?
H71B C71 H71C 109.5 . . ?
C69 C72 H72A 109.5 . . ?
C69 C72 H72B 109.5 . . ?
C69 C72 H72C 109.5 . . ?
H72A C72 H72B 109.5 . . ?
H72A C72 H72C 109.5 . . ?
H72B C72 H72C 109.5 . . ?
O10 C73 H73A 110.6 . . ?
O10 C73 H73B 110.6 . . ?
O10 C73 C74 105.6(3) . . ?
H73A C73 H73B 108.8 . . ?
C74 C73 H73A 110.6 . . ?
C74 C73 H73B 110.6 . . ?
C73 C74 H74A 110.6 . . ?
C73 C74 H74B 110.6 . . ?
C73 C74 C75 105.7(4) . . ?
H74A C74 H74B 108.7 . . ?
C75 C74 H74A 110.6 . . ?
C75 C74 H74B 110.6 . . ?
C74 C75 H75A 110.6 . . ?
C74 C75 H75B 110.6 . . ?
H75A C75 H75B 108.7 . . ?
C76 C75 C74 105.6(4) . . ?
C76 C75 H75A 110.6 . . ?
C76 C75 H75B 110.6 . . ?
O10 C76 C75 104.2(4) . . ?
O10 C76 H76A 110.9 . . ?
O10 C76 H76B 110.9 . . ?
C75 C76 H76A 110.9 . . ?
C75 C76 H76B 110.9 . . ?
H76A C76 H76B 108.9 . . ?
C78 C77 C82 117.5(4) . . ?
C78 C77 C83 121.1(4) . . ?
C82 C77 C83 121.4(4) . . ?
C77 C78 H78 119.5 . . ?
C79 C78 C77 120.9(4) . . ?
C79 C78 H78 119.5 . . ?
C78 C79 H79 120.0 . . ?
C80 C79 C78 120.0(4) . . ?
C80 C79 H79 120.0 . . ?
C79 C80 H80 120.1 . . ?
C81 C80 C79 119.9(4) . . ?
C81 C80 H80 120.1 . . ?
C80 C81 H81 120.2 . . ?
C80 C81 C82 119.5(4) . . ?
C82 C81 H81 120.2 . . ?
C77 C82 H82 119.0 . . ?
C81 C82 C77 122.1(4) . . ?
C81 C82 H82 119.0 . . ?
C77 C83 H83A 109.5 . . ?
C77 C83 H83B 109.5 . . ?
C77 C83 H83C 109.5 . . ?

loop_
_geom_bond_atom_site_label_1
_geom_bond_atom_site_label_2
_geom_bond_distance
_geom_bond_site_symmetry_2
_geom_bond_publ_flag
La1 La2 3.9762(3) . ?
La1 N1 2.766(3) . ?
La1 O1 2.300(2) . ?
La1 O2 2.318(2) . ?
La1 O3 2.645(2) . ?
La1 O4 2.423(2) . ?
La1 O8 2.421(2) . ?
La1 O9 2.612(2) . ?
C6SAb H6SA 0.9500 . ?
C6SAb C1SA 1.3900 . ?
C1SAb H1SA 0.9500 . ?
C1SAb C2SA 1.3900 . ?
C2SAb H2SA 0.9500 . ?
C2SAb C3SA 1.3900 . ?
C3SAb H3SA 0.9500 . ?
C3SAb C4SA 1.3900 . ?
C6SAb C5SA 1.3900 . ?
C4SAb C5SA 1.3900 . ?
C5SAb H5SA 0.9500 . ?
C4SAb C7SA 1.430(15) . ?
C7SAb H7SD 0.9800 . ?
C7SAb H7SE 0.9800 . ?
C7SAb H7SF 0.9800 . ?
La2 N2 2.778(3) . ?
La2 O4 2.436(2) . ?
La2 O5 2.337(2) . ?
La2 O6 2.316(2) . ?
La2 O7 2.591(2) . ?
La2 O8 2.438(2) . ?
La2 O10 2.594(2) . ?
N1 C1 1.469(4) . ?
N1 C11 1.500(4) . ?
N1 C26 1.486(4) . ?
N2 C39 1.476(4) . ?
N2 C49 1.482(4) . ?
N2 C64 1.497(4) . ?
O1 C5 1.331(4) . ?
O2 C20 1.332(4) . ?
O3 C2 1.439(4) . ?
O3 C3 1.449(4) . ?
O4 C4 1.414(4) . ?
O5 C43 1.327(4) . ?
O6 C58 1.335(4) . ?
O7 C40 1.434(4) . ?
O7 C41 1.449(4) . ?
O8 C42 1.411(4) . ?
O9 C35 1.441(4) . ?
O9 C38 1.444(4) . ?
O10 C73 1.442(5) . ?
O10 C76 1.445(5) . ?
C1 H1A 0.9900 . ?
C1 H1B 0.9900 . ?
C1 C2 1.506(4) . ?
C2 H2A 0.9900 . ?
C2 H2B 0.9900 . ?
C3 H3A 0.9900 . ?
C3 H3B 0.9900 . ?
C3 C4 1.500(4) . ?
C4 H4A 0.9900 . ?
C4 H4B 0.9900 . ?
C5 C6 1.422(4) . ?
C5 C10 1.403(4) . ?
C6 C7 1.390(4) . ?
C6 C12 1.536(4) . ?
C7 H7 0.9500 . ?
C7 C8 1.400(4) . ?
C8 C9 1.381(5) . ?
C8 C16 1.532(4) . ?
C9 H9 0.9500 . ?
C9 C10 1.401(4) . ?
C10 C11 1.506(4) . ?
C11 H11A 0.9900 . ?
C11 H11B 0.9900 . ?
C12 C13 1.543(5) . ?
C12 C14 1.530(4) . ?
C12 C15 1.531(4) . ?
C13 H13A 0.9800 . ?
C13 H13B 0.9800 . ?
C13 H13C 0.9800 . ?
C14 H14A 0.9800 . ?
C14 H14B 0.9800 . ?
C14 H14C 0.9800 . ?
C15 H15A 0.9800 . ?
C15 H15B 0.9800 . ?
C15 H15C 0.9800 . ?
C16 C17 1.530(5) . ?
C16 C18 1.542(5) . ?
C16 C19 1.533(5) . ?
C17 H17A 0.9800 . ?
C17 H17B 0.9800 . ?
C17 H17C 0.9800 . ?
C18 H18A 0.9800 . ?
C18 H18B 0.9800 . ?
C18 H18C 0.9800 . ?
C19 H19A 0.9800 . ?
C19 H19B 0.9800 . ?
C19 H19C 0.9800 . ?
C20 C21 1.418(4) . ?
C20 C25 1.415(4) . ?
C21 C22 1.396(5) . ?
C21 C27 1.534(5) . ?
C22 H22 0.9500 . ?
C22 C23 1.388(5) . ?
C23 C24 1.388(5) . ?
C23 C31 1.535(5) . ?
C24 H24 0.9500 . ?
C24 C25 1.388(4) . ?
C25 C26 1.504(4) . ?
C26 H26A 0.9900 . ?
C26 H26B 0.9900 . ?
C27 C28 1.529(5) . ?
C27 C29 1.537(5) . ?
C27 C30 1.538(5) . ?
C28 H28A 0.9800 . ?
C28 H28B 0.9800 . ?
C28 H28C 0.9800 . ?
C29 H29A 0.9800 . ?
C29 H29B 0.9800 . ?
C29 H29C 0.9800 . ?
C30 H30A 0.9800 . ?
C30 H30B 0.9800 . ?
C30 H30C 0.9800 . ?
C31 C32 1.531(6) . ?
C31 C33 1.534(6) . ?
C31 C34 1.530(6) . ?
C32 H32A 0.9800 . ?
C32 H32B 0.9800 . ?
C32 H32C 0.9800 . ?
C33 H33A 0.9800 . ?
C33 H33B 0.9800 . ?
C33 H33C 0.9800 . ?
C34 H34A 0.9800 . ?
C34 H34B 0.9800 . ?
C34 H34C 0.9800 . ?
C35 H35A 0.9900 . ?
C35 H35B 0.9900 . ?
C35 C36 1.511(5) . ?
C36 H36A 0.9900 . ?
C36 H36B 0.9900 . ?
C36 C37 1.537(6) . ?
C37 H37A 0.9900 . ?
C37 H37B 0.9900 . ?
C37 C38 1.519(6) . ?
C38 H38A 0.9900 . ?
C38 H38B 0.9900 . ?
C39 H39A 0.9900 . ?
C39 H39B 0.9900 . ?
C39 C40 1.519(5) . ?
C40 H40A 0.9900 . ?
C40 H40B 0.9900 . ?
C41 H41A 0.9900 . ?
C41 H41B 0.9900 . ?
C41 C42 1.494(5) . ?
C42 H42A 0.9900 . ?
C42 H42B 0.9900 . ?
C43 C44 1.418(4) . ?
C43 C48 1.418(4) . ?
C44 C45 1.398(5) . ?
C44 C50 1.536(5) . ?
C45 H45 0.9500 . ?
C45 C46 1.401(5) . ?
C46 C47 1.389(5) . ?
C46 C54 1.532(4) . ?
C47 H47 0.9500 . ?
C47 C48 1.387(4) . ?
C48 C49 1.501(4) . ?
C49 H49A 0.9900 . ?
C49 H49B 0.9900 . ?
C50 C51 1.539(5) . ?
C50 C52 1.541(5) . ?
C50 C53 1.531(5) . ?
C51 H51A 0.9800 . ?
C51 H51B 0.9800 . ?
C51 H51C 0.9800 . ?
C52 H52A 0.9800 . ?
C52 H52B 0.9800 . ?
C52 H52C 0.9800 . ?
C53 H53A 0.9800 . ?
C53 H53B 0.9800 . ?
C53 H53C 0.9800 . ?
C54 C55 1.529(5) . ?
C54 C56 1.538(5) . ?
C54 C57 1.536(5) . ?
C55 H55A 0.9800 . ?
C55 H55B 0.9800 . ?
C55 H55C 0.9800 . ?
C56 H56A 0.9800 . ?
C56 H56B 0.9800 . ?
C56 H56C 0.9800 . ?
C57 H57A 0.9800 . ?
C57 H57B 0.9800 . ?
C57 H57C 0.9800 . ?
C58 C59 1.415(5) . ?
C58 C63 1.411(4) . ?
C59 C60 1.391(5) . ?
C59 C65 1.533(4) . ?
C60 H60 0.9500 . ?
C60 C61 1.393(4) . ?
C61 C62 1.382(5) . ?
C61 C69 1.531(4) . ?
C62 H62 0.9500 . ?
C62 C63 1.393(4) . ?
C63 C64 1.493(5) . ?
C64 H64A 0.9900 . ?
C64 H64B 0.9900 . ?
C65 C66 1.538(5) . ?
C65 C67 1.538(5) . ?
C65 C68 1.530(5) . ?
C66 H66A 0.9800 . ?
C66 H66B 0.9800 . ?
C66 H66C 0.9800 . ?
C67 H67A 0.9800 . ?
C67 H67B 0.9800 . ?
C67 H67C 0.9800 . ?
C68 H68A 0.9800 . ?
C68 H68B 0.9800 . ?
C68 H68C 0.9800 . ?
C69 C70 1.533(5) . ?
C69 C71 1.534(5) . ?
C69 C72 1.529(5) . ?
C70 H70A 0.9800 . ?
C70 H70B 0.9800 . ?
C70 H70C 0.9800 . ?
C71 H71A 0.9800 . ?
C71 H71B 0.9800 . ?
C71 H71C 0.9800 . ?
C72 H72A 0.9800 . ?
C72 H72B 0.9800 . ?
C72 H72C 0.9800 . ?
C73 H73A 0.9900 . ?
C73 H73B 0.9900 . ?
C73 C74 1.498(6) . ?
C74 H74A 0.9900 . ?
C74 H74B 0.9900 . ?
C74 C75 1.500(7) . ?
C75 H75A 0.9900 . ?
C75 H75B 0.9900 . ?
C75 C76 1.493(6) . ?
C76 H76A 0.9900 . ?
C76 H76B 0.9900 . ?
C77 C78 1.384(6) . ?
C77 C82 1.389(6) . ?
C77 C83 1.509(6) . ?
C78 H78 0.9500 . ?
C78 C79 1.384(6) . ?
C79 H79 0.9500 . ?
C79 C80 1.381(6) . ?
C80 H80 0.9500 . ?
C80 C81 1.373(6) . ?
C81 H81 0.9500 . ?
C81 C82 1.373(6) . ?
C82 H82 0.9500 . ?
C83 H83A 0.9800 . ?
C83 H83B 0.9800 . ?
C83 H83C 0.9800 . ?
